data_7704245
loop_
_publ_author_name
'Reiter, Dominik'
'Frisch, Philipp'
'Wendel, Daniel'
'H\"ormann, Fabian M'
'Inoue, Shigeyoshi'

_publ_section_title
;
 Oxidation reactions of a versatile, two-coordinate, acyclic
 iminosiloxysilylene.
;
_journal_issue 21
_journal_name_full 'Dalton transactions (Cambridge, England : 2003)'
_journal_page_first 7060
_journal_page_last 7068
_journal_paper_doi 10.1039/d0dt01522a
_journal_volume 49
_journal_year 2020
_chemical_compound_source 'see text'
_chemical_formula_moiety 'C39 H63 N3 O P4 Si2'
_chemical_formula_sum 'C39 H63 N3 O P4 Si2'
_chemical_formula_weight 769.98
_space_group_IT_number 14
_space_group_name_Hall '-P 2ybc'
_space_group_name_H-M_alt 'P 1 21/c 1'
_symmetry_cell_setting monoclinic
_symmetry_Int_Tables_number 14
_symmetry_space_group_name_Hall '-P 2ybc'
_symmetry_space_group_name_H-M 'P 1 21/c 1'
_atom_sites_solution_hydrogens geom
_audit_update_record
;
2020-02-12 deposited with the CCDC.	2020-04-30 downloaded from the CCDC.
;
_cell_angle_alpha 90
_cell_angle_beta 90.804(2)
_cell_angle_gamma 90
_cell_formula_units_Z 4
_cell_length_a 18.2755(11)
_cell_length_b 10.7417(7)
_cell_length_c 22.0169(15)
_cell_measurement_reflns_used 9783
_cell_measurement_temperature 123
_cell_measurement_theta_max 25.4005
_cell_measurement_theta_min 2.3921
_cell_volume 4321.7(5)
_computing_cell_refinement 'SAINT (Bruker, 2017)'
_computing_data_collection 'APEX III Control Software (Bruker, 2016)'
_computing_data_reduction 'SAINT (Bruker, 2017)'
_computing_molecular_graphics 'PLATON (Spek, 2011)'
_computing_publication_material 'PLATON (Spek, 2011), enCIFer (Allen, 2014)'
_computing_structure_refinement 'SHELXL2014 (Sheldrick, 2014), SHELXLE (Huebschle, 2011)'
_computing_structure_solution 'SHELXT (Sheldrick, 2015)'
_diffrn_ambient_temperature 123
_diffrn_detector ' CMOS plate '
_diffrn_detector_area_resol_mean 16
_diffrn_measured_fraction_theta_full 0.999
_diffrn_measured_fraction_theta_max 0.999
_diffrn_measurement_device ' \k-geometry diffractometer '
_diffrn_measurement_device_type ' Bruker Photon CMOS '
_diffrn_measurement_method ' phi- and omega-rotation '
_diffrn_radiation_monochromator 'Helios optic'
_diffrn_radiation_probe x-ray
_diffrn_radiation_source 'TXS rotating anode'
_diffrn_radiation_type MoK\a
_diffrn_radiation_wavelength 0.71073
_diffrn_reflns_av_R_equivalents 0.0367
_diffrn_reflns_av_unetI/netI 0.0169
_diffrn_reflns_limit_h_max 22
_diffrn_reflns_limit_h_min -22
_diffrn_reflns_limit_k_max 12
_diffrn_reflns_limit_k_min -12
_diffrn_reflns_limit_l_max 26
_diffrn_reflns_limit_l_min -26
_diffrn_reflns_number 79231
_diffrn_reflns_reduction_process
;
;
_diffrn_reflns_theta_full 25.24
_diffrn_reflns_theta_max 25.35
_diffrn_reflns_theta_min 2.23
_exptl_absorpt_coefficient_mu 0.263
_exptl_absorpt_correction_T_max 0.7452
_exptl_absorpt_correction_T_min 0.7260
_exptl_absorpt_correction_type multi-scan
_exptl_absorpt_process_details 'SADABS 2016/2, Bruker, 2016'
_exptl_crystal_colour 'clear colorless'
_exptl_crystal_density_diffrn 1.183
_exptl_crystal_density_method 'Not Measured'
_exptl_crystal_description fragment
_exptl_crystal_F_000 1656
_exptl_crystal_size_max 0.242
_exptl_crystal_size_mid 0.179
_exptl_crystal_size_min 0.112
_refine_diff_density_max 0.646
_refine_diff_density_min -0.457
_refine_diff_density_rms 0.052
_refine_ls_extinction_method none
_refine_ls_goodness_of_fit_ref 1.040
_refine_ls_hydrogen_treatment constr
_refine_ls_matrix_type full
_refine_ls_number_parameters 489
_refine_ls_number_reflns 7897
_refine_ls_number_restraints 39
_refine_ls_restrained_S_all 1.071
_refine_ls_R_factor_all 0.0427
_refine_ls_R_factor_gt 0.0348
_refine_ls_shift/su_max 0.001
_refine_ls_shift/su_mean 0.000
_refine_ls_structure_factor_coef Fsqd
_refine_ls_weighting_details 'W=1/[\S^2^(FO^2^)+(0.0398P)^2^+4.0672P] WHERE P=(FO^2^+2FC^2^)/3'
_refine_ls_weighting_scheme calc
_refine_ls_wR_factor_gt 0.0866
_refine_ls_wR_factor_ref 0.0917
_reflns_number_gt 6837
_reflns_number_total 7897
_reflns_threshold_expression I>2\s(I)
_cod_data_source_file d0dt01522a2.cif
_cod_data_source_block Compound_3
_cod_depositor_comments 'Adding full bibliography for 7704240--7704246.cif.'
_cod_original_sg_symbol_H-M 'P 21/c'
_cod_database_code 7704245

loop_
_space_group_symop_id
_space_group_symop_operation_xyz
1 x,y,z
2 -x,1/2+y,1/2-z
3 -x,-y,-z
4 x,1/2-y,1/2+z

loop_
_atom_site_aniso_label
_atom_site_aniso_U_11
_atom_site_aniso_U_22
_atom_site_aniso_U_33
_atom_site_aniso_U_23
_atom_site_aniso_U_13
_atom_site_aniso_U_12
P1 0.0302(3) 0.0258(3) 0.0246(3) -0.0092(2) 0.0022(2) -0.0093(2)
P2 0.0192(2) 0.0336(3) 0.0174(2) 0.0030(2) -0.0044(2) 0.0007(2)
P3 0.0221(3) 0.0464(3) 0.0214(3) -0.0065(2) 0.0001(2) -0.0142(2)
P4 0.0255(3) 0.0510(4) 0.0143(2) -0.0045(2) -0.0016(2) -0.0094(2)
Si1 0.0160(2) 0.0162(2) 0.0112(2) -0.0001(2) -0.0009(2) -0.0025(2)
Si2 0.0132(2) 0.0164(2) 0.0121(2) 0.0001(2) -0.0004(2) -0.0025(2)
O1 0.0183(6) 0.0217(7) 0.0148(6) 0.0006(5) 0.0008(5) -0.0035(5)
N1 0.0162(7) 0.0169(7) 0.0132(7) 0.0011(6) -0.0007(5) 0.0001(6)
N2 0.0135(7) 0.0201(8) 0.0119(7) 0.0020(6) -0.0007(5) 0.0019(6)
N3 0.0128(7) 0.0192(8) 0.0159(7) 0.0034(6) -0.0012(6) 0.0006(6)
C1 0.0160(8) 0.0107(8) 0.0143(8) 0.0000(6) -0.0025(6) 0.0002(6)
C2 0.0194(9) 0.0280(10) 0.0128(8) 0.0064(7) 0.0016(7) 0.0003(8)
C3 0.0181(9) 0.0281(10) 0.0169(9) 0.0065(8) 0.0030(7) -0.0006(8)
C4 0.0132(8) 0.0217(9) 0.0112(8) 0.0052(7) -0.0008(6) 0.0008(7)
C5 0.0216(9) 0.0240(10) 0.0135(8) 0.0042(7) -0.0011(7) -0.0021(8)
C6 0.0223(10) 0.0397(12) 0.0234(10) 0.0054(9) -0.0067(8) -0.0096(9)
C7 0.0153(9) 0.0511(14) 0.0295(11) 0.0135(10) -0.0008(8) 0.0019(9)
C8 0.0229(10) 0.0365(12) 0.0253(10) 0.0070(9) 0.0070(8) 0.0118(9)
C9 0.0214(9) 0.0232(10) 0.0155(9) 0.0043(7) 0.0031(7) 0.0031(8)
C10 0.0322(11) 0.0239(10) 0.0222(10) -0.0034(8) -0.0030(8) -0.0011(8)
C11 0.0500(14) 0.0396(13) 0.0283(11) -0.0054(10) 0.0091(10) -0.0001(11)
C12 0.0816(19) 0.0284(12) 0.0374(13) -0.0071(10) 0.0156(13) -0.0116(12)
C13 0.020(2) 0.018(2) 0.025(2) -0.0022(17) 0.0051(17) 0.0028(19)
C13B 0.060(5) 0.028(3) 0.032(3) -0.008(2) 0.002(3) 0.002(3)
C14 0.075(5) 0.038(4) 0.056(4) -0.026(3) 0.030(3) -0.016(3)
C14B 0.059(5) 0.028(4) 0.031(3) -0.009(2) 0.001(3) 0.002(3)
C15 0.063(5) 0.036(3) 0.046(3) 0.002(2) 0.006(2) -0.021(3)
C15B 0.064(5) 0.029(3) 0.035(3) -0.005(2) 0.003(3) 0.001(3)
C16 0.0128(8) 0.0217(9) 0.0152(8) 0.0036(7) -0.0001(6) 0.0013(7)
C17 0.0180(9) 0.0233(10) 0.0267(10) 0.0033(8) -0.0007(7) -0.0036(8)
C18 0.0180(9) 0.0333(11) 0.0297(10) 0.0005(9) -0.0038(8) -0.0068(8)
C19 0.0166(9) 0.0392(12) 0.0277(10) 0.0064(9) -0.0042(8) 0.0032(8)
C20 0.0218(10) 0.0241(10) 0.0279(10) 0.0075(8) -0.0002(8) 0.0063(8)
C21 0.0155(8) 0.0194(9) 0.0189(9) 0.0013(7) 0.0029(7) 0.0021(7)
C22 0.0339(12) 0.0269(12) 0.0599(15) 0.0124(11) -0.0040(11) -0.0066(10)
C23 0.0774(15) 0.0391(12) 0.0777(15) 0.0100(12) 0.0298(13) 0.0078(12)
C24 0.0641(17) 0.0335(13) 0.0536(16) 0.0112(11) 0.0140(13) -0.0137(12)
C25 0.0170(9) 0.0168(9) 0.0302(10) -0.0022(8) 0.0041(7) 0.0009(7)
C26 0.0289(11) 0.0306(11) 0.0350(11) -0.0118(9) 0.0011(9) -0.0011(9)
C27 0.0279(11) 0.0162(10) 0.0503(13) 0.0013(9) 0.0065(9) 0.0018(8)
C28 0.0185(9) 0.0179(9) 0.0342(11) 0.0009(8) 0.0006(8) -0.0028(7)
C29 0.0261(11) 0.0234(11) 0.0537(14) -0.0098(10) 0.0123(10) -0.0016(9)
C30 0.0261(10) 0.0189(10) 0.0485(13) 0.0000(9) 0.0043(9) -0.0047(8)
C31 0.0235(10) 0.0268(11) 0.0484(13) 0.0119(10) -0.0060(9) 0.0008(9)
C32 0.0200(9) 0.0283(10) 0.0157(9) -0.0022(8) 0.0024(7) -0.0040(8)
C33 0.0293(11) 0.0415(12) 0.0159(9) -0.0065(8) 0.0015(8) -0.0099(9)
C34 0.0281(11) 0.0429(13) 0.0204(10) 0.0003(9) 0.0068(8) -0.0108(9)
C35 0.0302(11) 0.0311(11) 0.0334(11) -0.0110(9) 0.0050(9) 0.0009(9)
C36 0.0171(9) 0.0321(11) 0.0179(9) 0.0015(8) -0.0033(7) -0.0042(8)
C37 0.0181(10) 0.0373(12) 0.0321(11) 0.0028(9) -0.0056(8) -0.0050(9)
C38 0.0250(10) 0.0421(13) 0.0302(11) 0.0159(9) -0.0064(8) 0.0000(9)
C39 0.0315(11) 0.0601(15) 0.0209(10) -0.0101(10) -0.0062(8) -0.0069(11)

loop_
_atom_site_label
_atom_site_type_symbol
_atom_site_thermal_displace_type
_atom_site_fract_x
_atom_site_fract_y
_atom_site_fract_z
_atom_site_occupancy
_atom_site_U_iso_or_equiv
_atom_site_calc_flag
_atom_site_refinement_flags
_atom_site_disorder_assembly
_atom_site_disorder_group
P1 P Uani 0.32599(3) 0.81214(5) 0.75575(2) 1.000 0.0269(2) d . . .
P2 P Uani 0.39289(3) 0.54695(5) 0.74760(2) 1.000 0.0234(1) d . . .
P3 P Uani 0.44016(3) 0.73752(6) 0.74988(2) 1.000 0.0300(2) d . . .
P4 P Uani 0.37169(3) 0.67899(6) 0.82387(2) 1.000 0.0303(2) d . . .
Si1 Si Uani 0.29332(2) 0.63888(4) 0.70417(2) 1.000 0.0145(1) d . . .
Si2 Si Uani 0.15433(2) 0.48621(4) 0.75478(2) 1.000 0.0139(1) d . . .
O1 O Uani 0.22055(6) 0.57784(11) 0.73265(5) 1.000 0.0183(4) d . . .
N1 N Uani 0.28172(8) 0.65324(13) 0.62971(6) 1.000 0.0154(4) d . . .
N2 N Uani 0.26759(7) 0.72156(14) 0.52814(6) 1.000 0.0152(4) d . . .
N3 N Uani 0.37945(8) 0.67956(14) 0.55690(6) 1.000 0.0160(4) d . . .
C1 C Uani 0.30819(9) 0.68162(15) 0.57799(7) 1.000 0.0137(5) d . . .
C2 C Uani 0.31258(10) 0.74345(18) 0.47890(8) 1.000 0.0201(5) d . . .
C3 C Uani 0.38093(10) 0.71708(18) 0.49615(8) 1.000 0.0210(5) d . . .
C4 C Uani 0.18906(9) 0.72698(17) 0.52382(7) 1.000 0.0154(5) d . . .
C5 C Uani 0.15267(10) 0.63187(17) 0.49211(8) 1.000 0.0197(5) d . . .
C6 C Uani 0.07715(11) 0.6443(2) 0.48424(9) 1.000 0.0285(6) d . . .
C7 C Uani 0.04065(11) 0.7465(2) 0.50654(9) 1.000 0.0320(7) d . . .
C8 C Uani 0.07804(11) 0.8384(2) 0.53793(9) 1.000 0.0282(6) d . . .
C9 C Uani 0.15313(10) 0.83068(17) 0.54767(8) 1.000 0.0200(5) d . . .
C10 C Uani 0.19304(11) 0.52175(18) 0.46461(9) 1.000 0.0261(6) d . . .
C11 C Uani 0.20167(14) 0.5389(2) 0.39598(10) 1.000 0.0392(7) d . . .
C12 C Uani 0.15588(16) 0.3970(2) 0.47640(11) 1.000 0.0490(9) d . . .
C13 C Uani 0.1944(6) 0.9301(5) 0.5824(3) 0.62(2) 0.0210(12) d DUP A 1
C13B C Uani 0.1947(15) 0.9374(9) 0.5798(6) 0.38(2) 0.040(2) d DUP A 2
C14 C Uani 0.1515(5) 0.9828(9) 0.6356(4) 0.62(2) 0.056(3) d DUP A 1
C14B C Uani 0.1696(8) 0.9479(12) 0.6456(4) 0.38(2) 0.039(2) d DUP A 2
C15 C Uani 0.2169(6) 1.0343(8) 0.5395(3) 0.62(2) 0.048(2) d DUP A 1
C15B C Uani 0.1866(9) 1.0619(9) 0.5472(4) 0.38(2) 0.043(2) d DUP A 2
C16 C Uani 0.44428(9) 0.64289(17) 0.59010(8) 1.000 0.0166(5) d . . .
C17 C Uani 0.49704(10) 0.73383(18) 0.60334(9) 1.000 0.0227(6) d . . .
C18 C Uani 0.56060(10) 0.6948(2) 0.63348(9) 1.000 0.0270(6) d . . .
C19 C Uani 0.57140(10) 0.5718(2) 0.64841(9) 1.000 0.0279(6) d . . .
C20 C Uani 0.51918(10) 0.48352(19) 0.63341(9) 1.000 0.0246(6) d . . .
C21 C Uani 0.45418(9) 0.51660(17) 0.60367(8) 1.000 0.0179(5) d . . .
C22 C Uani 0.48748(12) 0.8693(2) 0.58360(12) 1.000 0.0403(8) d . . .
C23 C Uani 0.43728(18) 0.9402(3) 0.62198(15) 1.000 0.0645(8) d U . .
C24 C Uani 0.55702(15) 0.9333(2) 0.56908(13) 1.000 0.0503(9) d . . .
C25 C Uani 0.39728(10) 0.41927(17) 0.58589(9) 1.000 0.0213(5) d . . .
C26 C Uani 0.39568(11) 0.3969(2) 0.51706(10) 1.000 0.0315(6) d . . .
C27 C Uani 0.40825(11) 0.29513(18) 0.61858(11) 1.000 0.0314(7) d . . .
C28 C Uani 0.19475(10) 0.32113(17) 0.75936(9) 1.000 0.0235(6) d . . .
C29 C Uani 0.24209(11) 0.2940(2) 0.70358(11) 1.000 0.0343(7) d . . .
C30 C Uani 0.13542(11) 0.21941(18) 0.76351(11) 1.000 0.0311(6) d . . .
C31 C Uani 0.24627(11) 0.3071(2) 0.81512(11) 1.000 0.0330(7) d . . .
C32 C Uani 0.12476(10) 0.54682(18) 0.83290(8) 1.000 0.0213(5) d . . .
C33 C Uani 0.19209(11) 0.5822(2) 0.87198(8) 1.000 0.0289(6) d . . .
C34 C Uani 0.07892(11) 0.4529(2) 0.86877(9) 1.000 0.0304(7) d . . .
C35 C Uani 0.08005(12) 0.6674(2) 0.82665(10) 1.000 0.0315(6) d . . .
C36 C Uani 0.07805(10) 0.50254(19) 0.69455(8) 1.000 0.0224(6) d . . .
C37 C Uani 0.00342(10) 0.4567(2) 0.71656(9) 1.000 0.0292(6) d . . .
C38 C Uani 0.07109(11) 0.6395(2) 0.67462(10) 1.000 0.0325(7) d . . .
C39 C Uani 0.09711(12) 0.4305(2) 0.63672(9) 1.000 0.0376(7) d . . .
H2 H Uiso 0.29729 0.77210 0.43992 1.000 0.0240 c RU . .
H3 H Uiso 0.42313 0.72273 0.47159 1.000 0.0250 c RU . .
H6 H Uiso 0.05047 0.58143 0.46319 1.000 0.0340 c RU . .
H7 H Uiso -0.01070 0.75380 0.50024 1.000 0.0380 c RU . .
H8 H Uiso 0.05198 0.90801 0.55311 1.000 0.0340 c RU . .
H10 H Uiso 0.24311 0.51861 0.48344 1.000 0.0310 c RU . .
H11A H Uiso 0.23062 0.47002 0.37972 1.000 0.0590 c RU . .
H11B H Uiso 0.22665 0.61784 0.38809 1.000 0.0590 c RU . .
H11C H Uiso 0.15327 0.53969 0.37625 1.000 0.0590 c RU . .
H12A H Uiso 0.18601 0.32959 0.46021 1.000 0.0730 c RU . .
H12B H Uiso 0.10767 0.39591 0.45633 1.000 0.0730 c RU . .
H12C H Uiso 0.15008 0.38545 0.52022 1.000 0.0730 c RU . .
H13 H Uiso 0.24015 0.89141 0.59925 0.62(2) 0.0250 c RUP A 1
H13B H Uiso 0.24785 0.91539 0.58061 0.38(2) 0.0480 c RUP A 2
H14A H Uiso 0.18367 1.03565 0.66048 0.62(2) 0.0840 c RUP A 1
H14B H Uiso 0.13295 0.91420 0.66034 0.62(2) 0.0840 c RUP A 1
H14C H Uiso 0.11030 1.03234 0.61998 0.62(2) 0.0840 c RUP A 1
H14D H Uiso 0.19760 1.01345 0.66633 0.38(2) 0.0590 c RUP A 2
H14E H Uiso 0.17780 0.86832 0.66637 0.38(2) 0.0590 c RUP A 2
H14F H Uiso 0.11740 0.96849 0.64612 0.38(2) 0.0590 c RUP A 2
H15A H Uiso 0.24284 1.09902 0.56264 0.62(2) 0.0730 c RUP A 1
H15B H Uiso 0.17317 1.07008 0.52011 0.62(2) 0.0730 c RUP A 1
H15C H Uiso 0.24916 1.00070 0.50835 0.62(2) 0.0730 c RUP A 1
H15D H Uiso 0.21835 1.12380 0.56699 0.38(2) 0.0640 c RUP A 2
H15E H Uiso 0.13559 1.08965 0.54905 0.38(2) 0.0640 c RUP A 2
H15F H Uiso 0.20068 1.05243 0.50469 0.38(2) 0.0640 c RUP A 2
H18 H Uiso 0.59713 0.75425 0.64390 1.000 0.0320 c RU . .
H19 H Uiso 0.61501 0.54732 0.66914 1.000 0.0330 c RU . .
H20 H Uiso 0.52772 0.39875 0.64356 1.000 0.0300 c RU . .
H22 H Uiso 0.46114 0.86346 0.54359 1.000 0.0480 c RU . .
H23A H Uiso 0.42750 1.02150 0.60338 1.000 0.0970 c RU . .
H23B H Uiso 0.45960 0.95210 0.66230 1.000 0.0970 c RU . .
H23C H Uiso 0.39125 0.89428 0.62588 1.000 0.0970 c RU . .
H24A H Uiso 0.54623 1.01409 0.55030 1.000 0.0750 c RU . .
H24B H Uiso 0.58505 0.88209 0.54085 1.000 0.0750 c RU . .
H24C H Uiso 0.58572 0.94605 0.60650 1.000 0.0750 c RU . .
H25 H Uiso 0.34825 0.45231 0.59745 1.000 0.0260 c RU . .
H26A H Uiso 0.35789 0.33523 0.50697 1.000 0.0470 c RU . .
H26B H Uiso 0.44348 0.36590 0.50422 1.000 0.0470 c RU . .
H26C H Uiso 0.38465 0.47519 0.49601 1.000 0.0470 c RU . .
H27A H Uiso 0.36713 0.23967 0.60892 1.000 0.0470 c RU . .
H27B H Uiso 0.41072 0.30933 0.66253 1.000 0.0470 c RU . .
H27C H Uiso 0.45395 0.25674 0.60526 1.000 0.0470 c RU . .
H29A H Uiso 0.26517 0.21213 0.70817 1.000 0.0510 c RU . .
H29B H Uiso 0.28004 0.35800 0.70023 1.000 0.0510 c RU . .
H29C H Uiso 0.21120 0.29462 0.66684 1.000 0.0510 c RU . .
H30A H Uiso 0.15883 0.13767 0.76742 1.000 0.0470 c RU . .
H30B H Uiso 0.10468 0.22105 0.72669 1.000 0.0470 c RU . .
H30C H Uiso 0.10506 0.23489 0.79907 1.000 0.0470 c RU . .
H31A H Uiso 0.27010 0.22540 0.81398 1.000 0.0490 c RU . .
H31B H Uiso 0.21786 0.31431 0.85237 1.000 0.0490 c RU . .
H31C H Uiso 0.28356 0.37261 0.81440 1.000 0.0490 c RU . .
H33A H Uiso 0.17601 0.61525 0.91109 1.000 0.0430 c RU . .
H33B H Uiso 0.22063 0.64575 0.85086 1.000 0.0430 c RU . .
H33C H Uiso 0.22249 0.50830 0.87888 1.000 0.0430 c RU . .
H34A H Uiso 0.06403 0.49049 0.90723 1.000 0.0460 c RU . .
H34B H Uiso 0.10819 0.37821 0.87709 1.000 0.0460 c RU . .
H34C H Uiso 0.03531 0.43007 0.84488 1.000 0.0460 c RU . .
H35A H Uiso 0.06975 0.70057 0.86711 1.000 0.0470 c RU . .
H35B H Uiso 0.03387 0.64980 0.80519 1.000 0.0470 c RU . .
H35C H Uiso 0.10803 0.72888 0.80366 1.000 0.0470 c RU . .
H37A H Uiso -0.03245 0.46164 0.68314 1.000 0.0440 c RU . .
H37B H Uiso -0.01269 0.50893 0.75032 1.000 0.0440 c RU . .
H37C H Uiso 0.00776 0.37016 0.73028 1.000 0.0440 c RU . .
H38A H Uiso 0.03262 0.64690 0.64337 1.000 0.0490 c RU . .
H38B H Uiso 0.11774 0.66779 0.65810 1.000 0.0490 c RU . .
H38C H Uiso 0.05847 0.69091 0.70972 1.000 0.0490 c RU . .
H39A H Uiso 0.06093 0.44924 0.60475 1.000 0.0560 c RU . .
H39B H Uiso 0.09673 0.34094 0.64527 1.000 0.0560 c RU . .
H39C H Uiso 0.14587 0.45519 0.62320 1.000 0.0560 c RU . .

loop_
_atom_type_symbol
_atom_type_description
_atom_type_scat_dispersion_real
_atom_type_scat_dispersion_imag
_atom_type_scat_source
C C 0.0033 0.0016 ' International Tables Vol C Tables 4.2.6.8 and 6.1.1.4'
H H 0.0000 0.0000 ' International Tables Vol C Tables 4.2.6.8 and 6.1.1.4'
N N 0.0061 0.0033 ' International Tables Vol C Tables 4.2.6.8 and 6.1.1.4'
O O 0.0106 0.0060 ' International Tables Vol C Tables 4.2.6.8 and 6.1.1.4'
P P 0.1023 0.0942 ' International Tables Vol C Tables 4.2.6.8 and 6.1.1.4'
Si Si 0.0817 0.0704 ' International Tables Vol C Tables 4.2.6.8 and 6.1.1.4'

loop_
_geom_angle_atom_site_label_1
_geom_angle_atom_site_label_2
_geom_angle_atom_site_label_3
_geom_angle
_geom_angle_site_symmetry_1
_geom_angle_site_symmetry_2
_geom_angle_site_symmetry_3
_geom_angle_publ_flag
P3 P1 P4 57.88(2) . . . yes
P3 P1 Si1 85.18(3) . . . yes
P4 P1 Si1 84.45(3) . . . yes
P3 P2 P4 58.00(2) . . . yes
P3 P2 Si1 85.29(3) . . . yes
P4 P2 Si1 83.92(3) . . . yes
P1 P3 P2 88.21(3) . . . yes
P1 P3 P4 60.74(2) . . . yes
P2 P3 P4 61.32(3) . . . yes
P1 P4 P2 88.22(2) . . . yes
P1 P4 P3 61.39(2) . . . yes
P2 P4 P3 60.68(2) . . . yes
P1 Si1 P2 86.67(2) . . . yes
P1 Si1 O1 110.64(5) . . . yes
P1 Si1 N1 116.77(5) . . . yes
P2 Si1 O1 108.61(5) . . . yes
P2 Si1 N1 123.22(6) . . . yes
O1 Si1 N1 109.08(7) . . . yes
O1 Si2 C28 106.53(7) . . . yes
O1 Si2 C32 106.28(7) . . . yes
O1 Si2 C36 105.78(7) . . . yes
C28 Si2 C32 112.19(8) . . . yes
C28 Si2 C36 113.29(9) . . . yes
C32 Si2 C36 112.12(8) . . . yes
Si1 O1 Si2 166.72(8) . . . yes
Si1 N1 C1 149.02(13) . . . yes
C1 N2 C2 110.76(13) . . . yes
C1 N2 C4 126.03(13) . . . yes
C2 N2 C4 122.84(14) . . . yes
C1 N3 C3 110.26(14) . . . yes
C1 N3 C16 127.16(14) . . . yes
C3 N3 C16 122.58(14) . . . yes
N1 C1 N2 125.03(15) . . . yes
N1 C1 N3 131.40(15) . . . yes
N2 C1 N3 103.56(13) . . . yes
N2 C2 C3 107.73(15) . . . yes
N3 C3 C2 107.69(16) . . . yes
N2 C4 C5 118.04(15) . . . yes
N2 C4 C9 118.72(15) . . . yes
C5 C4 C9 123.09(16) . . . no
C4 C5 C6 117.02(17) . . . no
C4 C5 C10 122.36(16) . . . no
C6 C5 C10 120.57(17) . . . no
C5 C6 C7 120.99(19) . . . no
C6 C7 C8 120.61(19) . . . no
C7 C8 C9 121.05(19) . . . no
C4 C9 C8 117.24(17) . . . no
C4 C9 C13 121.3(4) . . . no
C4 C9 C13B 122.2(9) . . . no
C8 C9 C13 121.5(4) . . . no
C8 C9 C13B 120.4(9) . . . no
C5 C10 C11 110.82(16) . . . no
C5 C10 C12 113.26(17) . . . no
C11 C10 C12 108.99(17) . . . no
C9 C13 C14 113.1(7) . . . no
C9 C13 C15 110.1(5) . . . no
C14 C13 C15 110.4(6) . . . no
C14B C13B C15B 110.7(11) . . . no
C9 C13B C14B 109.7(14) . . . no
C9 C13B C15B 113.1(12) . . . no
N3 C16 C21 118.48(15) . . . yes
N3 C16 C17 118.33(16) . . . yes
C17 C16 C21 123.02(16) . . . no
C16 C17 C18 117.13(18) . . . no
C16 C17 C22 121.97(17) . . . no
C18 C17 C22 120.86(18) . . . no
C17 C18 C19 121.24(18) . . . no
C18 C19 C20 120.39(18) . . . no
C19 C20 C21 121.21(18) . . . no
C16 C21 C25 121.66(15) . . . no
C16 C21 C20 116.98(16) . . . no
C20 C21 C25 121.35(17) . . . no
C17 C22 C23 113.6(2) . . . no
C17 C22 C24 114.06(18) . . . no
C23 C22 C24 115.3(2) . . . no
C26 C25 C27 109.23(16) . . . no
C21 C25 C26 111.42(16) . . . no
C21 C25 C27 113.20(16) . . . no
Si2 C28 C29 110.63(13) . . . yes
Si2 C28 C30 112.73(13) . . . yes
Si2 C28 C31 111.17(13) . . . yes
C30 C28 C31 107.76(16) . . . no
C29 C28 C30 108.44(16) . . . no
C29 C28 C31 105.81(16) . . . no
Si2 C32 C34 113.53(13) . . . yes
C33 C32 C35 105.18(16) . . . no
Si2 C32 C35 111.16(13) . . . yes
C33 C32 C34 108.19(15) . . . no
Si2 C32 C33 110.55(12) . . . yes
C34 C32 C35 107.84(16) . . . no
Si2 C36 C39 110.87(13) . . . yes
C37 C36 C39 108.26(16) . . . no
C38 C36 C39 105.32(16) . . . no
C37 C36 C38 109.04(16) . . . no
Si2 C36 C37 113.12(13) . . . yes
Si2 C36 C38 109.91(13) . . . yes
N2 C2 H2 126.00 . . . no
C3 C2 H2 126.00 . . . no
N3 C3 H3 126.00 . . . no
C2 C3 H3 126.00 . . . no
C5 C6 H6 120.00 . . . no
C7 C6 H6 119.00 . . . no
C6 C7 H7 120.00 . . . no
C8 C7 H7 120.00 . . . no
C7 C8 H8 119.00 . . . no
C9 C8 H8 119.00 . . . no
C5 C10 H10 108.00 . . . no
C11 C10 H10 108.00 . . . no
C12 C10 H10 108.00 . . . no
C10 C11 H11A 109.00 . . . no
C10 C11 H11B 109.00 . . . no
C10 C11 H11C 109.00 . . . no
H11A C11 H11B 109.00 . . . no
H11A C11 H11C 109.00 . . . no
H11B C11 H11C 109.00 . . . no
C10 C12 H12A 109.00 . . . no
C10 C12 H12B 109.00 . . . no
C10 C12 H12C 109.00 . . . no
H12A C12 H12B 109.00 . . . no
H12A C12 H12C 109.00 . . . no
H12B C12 H12C 109.00 . . . no
C9 C13 H13 108.00 . . . no
C14 C13 H13 108.00 . . . no
C15 C13 H13 108.00 . . . no
C15B C13B H13B 108.00 . . . no
C9 C13B H13B 108.00 . . . no
C14B C13B H13B 108.00 . . . no
C13 C14 H14A 109.00 . . . no
H14A C14 H14C 109.00 . . . no
H14B C14 H14C 109.00 . . . no
C13 C14 H14C 109.00 . . . no
H14A C14 H14B 110.00 . . . no
C13 C14 H14B 109.00 . . . no
C13B C14B H14F 109.00 . . . no
H14D C14B H14E 110.00 . . . no
C13B C14B H14D 109.00 . . . no
C13B C14B H14E 109.00 . . . no
H14E C14B H14F 110.00 . . . no
H14D C14B H14F 110.00 . . . no
C13 C15 H15B 109.00 . . . no
C13 C15 H15A 109.00 . . . no
C13 C15 H15C 109.00 . . . no
H15A C15 H15B 110.00 . . . no
H15A C15 H15C 109.00 . . . no
H15B C15 H15C 110.00 . . . no
H15D C15B H15F 109.00 . . . no
H15E C15B H15F 110.00 . . . no
C13B C15B H15F 110.00 . . . no
C13B C15B H15D 109.00 . . . no
C13B C15B H15E 109.00 . . . no
H15D C15B H15E 109.00 . . . no
C19 C18 H18 119.00 . . . no
C17 C18 H18 119.00 . . . no
C18 C19 H19 120.00 . . . no
C20 C19 H19 120.00 . . . no
C21 C20 H20 119.00 . . . no
C19 C20 H20 119.00 . . . no
C24 C22 H22 104.00 . . . no
C17 C22 H22 104.00 . . . no
C23 C22 H22 104.00 . . . no
C22 C23 H23C 109.00 . . . no
C22 C23 H23A 109.00 . . . no
C22 C23 H23B 109.00 . . . no
H23A C23 H23B 109.00 . . . no
H23A C23 H23C 109.00 . . . no
H23B C23 H23C 109.00 . . . no
C22 C24 H24A 109.00 . . . no
C22 C24 H24B 109.00 . . . no
C22 C24 H24C 109.00 . . . no
H24A C24 H24B 109.00 . . . no
H24A C24 H24C 109.00 . . . no
H24B C24 H24C 109.00 . . . no
C21 C25 H25 108.00 . . . no
C26 C25 H25 108.00 . . . no
C27 C25 H25 108.00 . . . no
C25 C26 H26A 109.00 . . . no
C25 C26 H26B 109.00 . . . no
C25 C26 H26C 109.00 . . . no
H26A C26 H26C 109.00 . . . no
H26B C26 H26C 109.00 . . . no
H26A C26 H26B 109.00 . . . no
C25 C27 H27C 109.00 . . . no
H27A C27 H27B 109.00 . . . no
C25 C27 H27A 109.00 . . . no
C25 C27 H27B 109.00 . . . no
H27B C27 H27C 109.00 . . . no
H27A C27 H27C 109.00 . . . no
H29A C29 H29C 109.00 . . . no
H29B C29 H29C 109.00 . . . no
C28 C29 H29A 109.00 . . . no
C28 C29 H29B 109.00 . . . no
C28 C29 H29C 109.00 . . . no
H29A C29 H29B 109.00 . . . no
C28 C30 H30B 109.00 . . . no
C28 C30 H30A 109.00 . . . no
C28 C30 H30C 109.00 . . . no
H30A C30 H30B 109.00 . . . no
H30A C30 H30C 109.00 . . . no
H30B C30 H30C 109.00 . . . no
C28 C31 H31A 109.00 . . . no
C28 C31 H31B 109.00 . . . no
C28 C31 H31C 109.00 . . . no
H31A C31 H31B 109.00 . . . no
H31A C31 H31C 109.00 . . . no
H31B C31 H31C 109.00 . . . no
C32 C33 H33A 109.00 . . . no
C32 C33 H33B 109.00 . . . no
C32 C33 H33C 110.00 . . . no
H33A C33 H33B 109.00 . . . no
H33A C33 H33C 109.00 . . . no
H33B C33 H33C 109.00 . . . no
H34B C34 H34C 109.00 . . . no
C32 C34 H34A 109.00 . . . no
C32 C34 H34B 109.00 . . . no
C32 C34 H34C 109.00 . . . no
H34A C34 H34B 109.00 . . . no
H34A C34 H34C 109.00 . . . no
C32 C35 H35C 109.00 . . . no
C32 C35 H35A 109.00 . . . no
C32 C35 H35B 110.00 . . . no
H35B C35 H35C 109.00 . . . no
H35A C35 H35B 109.00 . . . no
H35A C35 H35C 109.00 . . . no
C36 C37 H37C 109.00 . . . no
C36 C37 H37A 109.00 . . . no
C36 C37 H37B 109.00 . . . no
H37A C37 H37B 109.00 . . . no
H37A C37 H37C 109.00 . . . no
H37B C37 H37C 109.00 . . . no
C36 C38 H38A 109.00 . . . no
C36 C38 H38B 109.00 . . . no
C36 C38 H38C 109.00 . . . no
H38A C38 H38B 109.00 . . . no
H38A C38 H38C 109.00 . . . no
H38B C38 H38C 109.00 . . . no
C36 C39 H39A 109.00 . . . no
C36 C39 H39B 109.00 . . . no
C36 C39 H39C 109.00 . . . no
H39A C39 H39B 109.00 . . . no
H39A C39 H39C 109.00 . . . no
H39B C39 H39C 109.00 . . . no

loop_
_geom_bond_atom_site_label_1
_geom_bond_atom_site_label_2
_geom_bond_distance
_geom_bond_site_symmetry_1
_geom_bond_site_symmetry_2
_geom_bond_publ_flag
P1 P3 2.2406(8) . . yes
P1 P4 2.2265(8) . . yes
P1 Si1 2.2563(7) . . yes
P2 P3 2.2222(8) . . yes
P2 P4 2.2360(7) . . yes
P2 Si1 2.2698(7) . . yes
P3 P4 2.1615(7) . . yes
Si1 O1 1.6171(12) . . yes
Si1 N1 1.6573(14) . . yes
Si2 O1 1.6393(12) . . yes
Si2 C28 1.9231(19) . . yes
Si2 C32 1.9236(18) . . yes
Si2 C36 1.9185(18) . . yes
N1 C1 1.280(2) . . yes
N2 C1 1.384(2) . . yes
N2 C2 1.390(2) . . yes
N2 C4 1.438(2) . . yes
N3 C1 1.389(2) . . yes
N3 C3 1.398(2) . . yes
N3 C16 1.438(2) . . yes
C2 C3 1.331(3) . . no
C4 C5 1.400(2) . . no
C4 C9 1.399(3) . . no
C5 C6 1.395(3) . . no
C5 C10 1.524(3) . . no
C6 C7 1.379(3) . . no
C7 C8 1.381(3) . . no
C8 C9 1.389(3) . . no
C9 C13 1.509(8) . . no
C9 C13B 1.542(17) . . no
C10 C11 1.533(3) . . no
C10 C12 1.526(3) . . no
C13 C14 1.527(12) . . no
C13 C15 1.525(10) . . no
C13B C15B 1.524(14) . . no
C13B C14B 1.530(18) . . no
C16 C21 1.400(3) . . no
C16 C17 1.400(3) . . no
C17 C18 1.394(3) . . no
C17 C22 1.528(3) . . no
C18 C19 1.375(3) . . no
C19 C20 1.382(3) . . no
C20 C21 1.394(3) . . no
C21 C25 1.522(3) . . no
C22 C24 1.484(3) . . no
C22 C23 1.469(4) . . no
C25 C26 1.534(3) . . no
C25 C27 1.527(3) . . no
C28 C30 1.543(3) . . no
C28 C29 1.540(3) . . no
C28 C31 1.544(3) . . no
C32 C34 1.537(3) . . no
C32 C35 1.537(3) . . no
C32 C33 1.539(3) . . no
C36 C39 1.534(3) . . no
C36 C37 1.535(3) . . no
C36 C38 1.540(3) . . no
C2 H2 0.9500 . . no
C3 H3 0.9500 . . no
C6 H6 0.9500 . . no
C7 H7 0.9500 . . no
C8 H8 0.9500 . . no
C10 H10 1.0000 . . no
C11 H11A 0.9800 . . no
C11 H11B 0.9800 . . no
C11 H11C 0.9800 . . no
C12 H12A 0.9800 . . no
C12 H12B 0.9800 . . no
C12 H12C 0.9800 . . no
C13 H13 1.0000 . . no
C13B H13B 1.0000 . . no
C14 H14A 0.9800 . . no
C14 H14C 0.9800 . . no
C14 H14B 0.9800 . . no
C14B H14E 0.9800 . . no
C14B H14D 0.9800 . . no
C14B H14F 0.9800 . . no
C15 H15A 0.9800 . . no
C15 H15B 0.9800 . . no
C15 H15C 0.9800 . . no
C15B H15D 0.9800 . . no
C15B H15E 0.9800 . . no
C15B H15F 0.9800 . . no
C18 H18 0.9500 . . no
C19 H19 0.9500 . . no
C20 H20 0.9500 . . no
C22 H22 1.0000 . . no
C23 H23B 0.9800 . . no
C23 H23A 0.9800 . . no
C23 H23C 0.9800 . . no
C24 H24A 0.9800 . . no
C24 H24B 0.9800 . . no
C24 H24C 0.9800 . . no
C25 H25 1.0000 . . no
C26 H26A 0.9800 . . no
C26 H26B 0.9800 . . no
C26 H26C 0.9800 . . no
C27 H27A 0.9800 . . no
C27 H27B 0.9800 . . no
C27 H27C 0.9800 . . no
C29 H29C 0.9800 . . no
C29 H29B 0.9800 . . no
C29 H29A 0.9800 . . no
C30 H30B 0.9800 . . no
C30 H30A 0.9800 . . no
C30 H30C 0.9800 . . no
C31 H31A 0.9800 . . no
C31 H31B 0.9800 . . no
C31 H31C 0.9800 . . no
C33 H33A 0.9800 . . no
C33 H33B 0.9800 . . no
C33 H33C 0.9800 . . no
C34 H34C 0.9800 . . no
C34 H34A 0.9800 . . no
C34 H34B 0.9800 . . no
C35 H35C 0.9800 . . no
C35 H35A 0.9800 . . no
C35 H35B 0.9800 . . no
C37 H37B 0.9800 . . no
C37 H37A 0.9800 . . no
C37 H37C 0.9800 . . no
C38 H38A 0.9800 . . no
C38 H38B 0.9800 . . no
C38 H38C 0.9800 . . no
C39 H39A 0.9800 . . no
C39 H39B 0.9800 . . no
C39 H39C 0.9800 . . no

loop_
_geom_hbond_atom_site_label_D
_geom_hbond_atom_site_label_H
_geom_hbond_atom_site_label_A
_geom_hbond_distance_DH
_geom_hbond_distance_HA
_geom_hbond_distance_DA
_geom_hbond_angle_DHA
_geom_hbond_site_symmetry_A
_geom_hbond_publ_flag
C10 H10 N2 1.0000 2.4300 2.892(2) 107.00 . yes
C13 H13 N2 1.0000 2.4600 2.877(7) 104.00 . yes
C22 H22 N3 1.0000 2.5000 2.892(3) 103.00 . yes
C25 H25 N1 1.0000 2.5800 3.430(2) 143.00 . yes
C26 H26C N3 0.9800 2.5700 3.176(3) 120.00 . yes
C33 H33B P4 0.9800 2.8500 3.616(2) 135.00 . yes

loop_
_geom_torsion_atom_site_label_1
_geom_torsion_atom_site_label_2
_geom_torsion_atom_site_label_3
_geom_torsion_atom_site_label_4
_geom_torsion
_geom_torsion_site_symmetry_1
_geom_torsion_site_symmetry_2
_geom_torsion_site_symmetry_3
_geom_torsion_site_symmetry_4
_geom_torsion_publ_flag
P4 P1 P3 P2 57.80(2) . . . . no
Si1 P1 P3 P2 -28.67(2) . . . . no
Si1 P1 P3 P4 -86.47(3) . . . . no
P3 P1 P4 P2 -57.24(3) . . . . no
Si1 P1 P4 P2 30.54(2) . . . . no
Si1 P1 P4 P3 87.78(3) . . . . no
P3 P1 Si1 P2 28.05(2) . . . . no
P3 P1 Si1 O1 136.69(5) . . . . no
P3 P1 Si1 N1 -97.78(6) . . . . no
P4 P1 Si1 P2 -30.08(2) . . . . no
P4 P1 Si1 O1 78.56(5) . . . . no
P4 P1 Si1 N1 -155.91(6) . . . . no
P4 P2 P3 P1 -57.29(2) . . . . no
Si1 P2 P3 P1 28.48(2) . . . . no
Si1 P2 P3 P4 85.77(3) . . . . no
P3 P2 P4 P1 57.86(3) . . . . no
Si1 P2 P4 P1 -30.38(2) . . . . no
Si1 P2 P4 P3 -88.23(3) . . . . no
P3 P2 Si1 P1 -28.30(2) . . . . no
P3 P2 Si1 O1 -138.97(5) . . . . no
P3 P2 Si1 N1 91.78(7) . . . . no
P4 P2 Si1 P1 29.97(2) . . . . no
P4 P2 Si1 O1 -80.70(5) . . . . no
P4 P2 Si1 N1 150.05(7) . . . . no
P1 P3 P4 P2 105.41(3) . . . . no
P2 P3 P4 P1 -105.41(3) . . . . no
P1 Si1 N1 C1 59.2(3) . . . . no
P2 Si1 N1 C1 -45.5(3) . . . . no
O1 Si1 N1 C1 -174.5(2) . . . . no
O1 Si2 C28 C29 -43.66(15) . . . . no
O1 Si2 C28 C30 -165.28(14) . . . . no
O1 Si2 C28 C31 73.60(14) . . . . no
C32 Si2 C28 C29 -159.57(13) . . . . no
C32 Si2 C28 C30 78.81(16) . . . . no
C32 Si2 C28 C31 -42.31(16) . . . . no
C36 Si2 C28 C29 72.23(15) . . . . no
C36 Si2 C28 C30 -49.38(17) . . . . no
C36 Si2 C28 C31 -170.51(13) . . . . no
O1 Si2 C32 C33 -41.98(15) . . . . no
O1 Si2 C32 C34 -163.76(12) . . . . no
O1 Si2 C32 C35 74.45(14) . . . . no
C28 Si2 C32 C33 74.09(15) . . . . no
C28 Si2 C32 C34 -47.70(15) . . . . no
C28 Si2 C32 C35 -169.49(13) . . . . no
C36 Si2 C32 C33 -157.10(13) . . . . no
C36 Si2 C32 C34 81.11(15) . . . . no
C36 Si2 C32 C35 -40.68(16) . . . . no
O1 Si2 C36 C37 -162.19(13) . . . . no
O1 Si2 C36 C38 -40.05(14) . . . . no
O1 Si2 C36 C39 75.98(15) . . . . no
C28 Si2 C36 C37 81.47(15) . . . . no
C28 Si2 C36 C38 -156.39(13) . . . . no
C28 Si2 C36 C39 -40.36(16) . . . . no
C32 Si2 C36 C37 -46.76(17) . . . . no
C32 Si2 C36 C38 75.37(14) . . . . no
C32 Si2 C36 C39 -168.60(13) . . . . no
Si1 N1 C1 N2 -154.58(19) . . . . no
Si1 N1 C1 N3 26.6(4) . . . . no
C2 N2 C1 N1 -179.39(16) . . . . no
C2 N2 C1 N3 -0.31(18) . . . . no
C4 N2 C1 N1 -6.2(3) . . . . no
C4 N2 C1 N3 172.89(15) . . . . no
C1 N2 C2 C3 0.6(2) . . . . no
C4 N2 C2 C3 -172.83(16) . . . . no
C1 N2 C4 C5 -101.17(19) . . . . no
C1 N2 C4 C9 83.2(2) . . . . no
C2 N2 C4 C5 71.3(2) . . . . no
C2 N2 C4 C9 -104.41(19) . . . . no
C3 N3 C1 N1 178.90(18) . . . . no
C3 N3 C1 N2 -0.10(19) . . . . no
C16 N3 C1 N1 0.0(3) . . . . no
C16 N3 C1 N2 -179.00(16) . . . . no
C1 N3 C3 C2 0.5(2) . . . . no
C16 N3 C3 C2 179.44(16) . . . . no
C1 N3 C16 C17 -113.4(2) . . . . no
C1 N3 C16 C21 71.3(2) . . . . no
C3 N3 C16 C17 67.8(2) . . . . no
C3 N3 C16 C21 -107.5(2) . . . . no
N2 C2 C3 N3 -0.7(2) . . . . no
N2 C4 C5 C6 -174.91(16) . . . . no
N2 C4 C5 C10 2.4(2) . . . . no
C9 C4 C5 C6 0.6(3) . . . . no
C9 C4 C5 C10 177.90(17) . . . . no
N2 C4 C9 C8 174.34(16) . . . . no
N2 C4 C9 C13 -5.5(4) . . . . no
C5 C4 C9 C8 -1.1(3) . . . . no
C5 C4 C9 C13 179.1(3) . . . . no
C4 C5 C6 C7 0.4(3) . . . . no
C10 C5 C6 C7 -176.98(18) . . . . no
C4 C5 C10 C11 -101.6(2) . . . . no
C4 C5 C10 C12 135.54(19) . . . . no
C6 C5 C10 C11 75.7(2) . . . . no
C6 C5 C10 C12 -47.2(3) . . . . no
C5 C6 C7 C8 -0.8(3) . . . . no
C6 C7 C8 C9 0.2(3) . . . . no
C7 C8 C9 C4 0.7(3) . . . . no
C7 C8 C9 C13 -179.5(3) . . . . no
C4 C9 C13 C14 -143.0(5) . . . . no
C4 C9 C13 C15 93.0(7) . . . . no
C8 C9 C13 C14 37.2(6) . . . . no
C8 C9 C13 C15 -86.9(7) . . . . no
N3 C16 C17 C18 -177.57(16) . . . . no
N3 C16 C17 C22 0.0(3) . . . . no
C21 C16 C17 C18 -2.5(3) . . . . no
C21 C16 C17 C22 175.08(19) . . . . no
N3 C16 C21 C20 177.10(16) . . . . no
N3 C16 C21 C25 -1.9(2) . . . . no
C17 C16 C21 C20 2.0(3) . . . . no
C17 C16 C21 C25 -176.97(17) . . . . no
C16 C17 C18 C19 1.2(3) . . . . no
C22 C17 C18 C19 -176.35(19) . . . . no
C16 C17 C22 C23 77.8(3) . . . . no
C16 C17 C22 C24 -147.3(2) . . . . no
C18 C17 C22 C23 -104.7(2) . . . . no
C18 C17 C22 C24 30.2(3) . . . . no
C17 C18 C19 C20 0.4(3) . . . . no
C18 C19 C20 C21 -0.8(3) . . . . no
C19 C20 C21 C16 -0.3(3) . . . . no
C19 C20 C21 C25 178.69(18) . . . . no
C16 C21 C25 C26 71.5(2) . . . . no
C16 C21 C25 C27 -164.92(17) . . . . no
C20 C21 C25 C26 -107.4(2) . . . . no
C20 C21 C25 C27 16.1(3) . . . . no
